data_4032060
loop_
_publ_author_name
'Izmest&#x2019;ev, Alexei N'
'Gazieva, Galina A.'
'Sigay, Natalya V.'
'Serkov, Sergei A.'
'Karnoukhova, Valentina A.'
'Kachala, Vadim V.'
'Shashkov, Alexander S.'
'Zanin, Igor E.'
'Kravchenko, Angelina N.'
'Makhova, Nina N.'

_publ_section_title
;
 An effective one-pot access to polynuclear dispiroheterocyclic structures
 comprising pyrrolidinyloxindole and imidazothiazolotriazine moieties via
 a 1,3-dipolar cycloaddition strategy
;
_journal_name_full 'Beilstein Journal of Organic Chemistry'
_journal_page_first 2240
_journal_paper_doi 10.3762/bjoc.12.216
_journal_volume 12
_journal_year 2016
_chemical_formula_moiety 'C38 H33 Br2 N7 O3 S, C2 H6 O S'
_chemical_formula_sum 'C40 H39 Br2 N7 O4 S2'
_chemical_formula_weight 905.72
_space_group_crystal_system orthorhombic
_space_group_IT_number 61
_space_group_name_Hall '-P 2ac 2ab'
_space_group_name_H-M_alt 'P b c a'
_symmetry_space_group_name_Hall '-P 2ac 2ab'
_symmetry_space_group_name_H-M 'P b c a'
_atom_sites_solution_hydrogens mixed
_audit_creation_method SHELXL-2014/6
_cell_angle_alpha 90
_cell_angle_beta 90
_cell_angle_gamma 90
_cell_formula_units_Z 8
_cell_length_a 17.5326(19)
_cell_length_b 20.845(2)
_cell_length_c 22.514(2)
_cell_measurement_reflns_used 942
_cell_measurement_temperature 120(2)
_cell_measurement_theta_max 25
_cell_measurement_theta_min 3
_cell_volume 8228.1(14)
_computing_cell_refinement 'Bruker SAINT'
_computing_data_collection 'Bruker APEX2'
_computing_data_reduction 'Bruker SAINT'
_computing_molecular_graphics 'SHELXTL (Sheldrick, 2008)'
_computing_publication_material 'SHELXTL (Sheldrick, 2008)'
_computing_structure_refinement 'SHELXL (Sheldrick, 2015b)'
_computing_structure_solution 'SHELXT (Sheldrick, 2015a)'
_diffrn_ambient_temperature 120(2)
_diffrn_detector_type 'Bruker APEX II CCD area detector'
_diffrn_measured_fraction_theta_full 1.000
_diffrn_measured_fraction_theta_max 0.998
_diffrn_measurement_device_type 'Bruker SMART APEX II diffractometer'
_diffrn_measurement_method 'omega scans'
_diffrn_radiation_type MoK\a
_diffrn_radiation_wavelength 0.71073
_diffrn_reflns_av_R_equivalents 0.0721
_diffrn_reflns_av_unetI/netI 0.0373
_diffrn_reflns_Laue_measured_fraction_full 1.000
_diffrn_reflns_Laue_measured_fraction_max 0.998
_diffrn_reflns_limit_h_max 25
_diffrn_reflns_limit_h_min -25
_diffrn_reflns_limit_k_max 29
_diffrn_reflns_limit_k_min -29
_diffrn_reflns_limit_l_max 32
_diffrn_reflns_limit_l_min -32
_diffrn_reflns_number 141983
_diffrn_reflns_point_group_measured_fraction_full 1.000
_diffrn_reflns_point_group_measured_fraction_max 0.998
_diffrn_reflns_theta_full 25.242
_diffrn_reflns_theta_max 30.566
_diffrn_reflns_theta_min 1.767
_exptl_absorpt_coefficient_mu 2.121
_exptl_absorpt_correction_T_max 0.7461
_exptl_absorpt_correction_T_min 0.6108
_exptl_absorpt_correction_type multi-scan
_exptl_absorpt_process_details 'Bruker SADABS'
_exptl_crystal_colour colorless
_exptl_crystal_density_diffrn 1.462
_exptl_crystal_description prism
_exptl_crystal_F_000 3696
_exptl_crystal_size_max 0.420
_exptl_crystal_size_mid 0.380
_exptl_crystal_size_min 0.320
_refine_diff_density_max 0.749
_refine_diff_density_min -0.755
_refine_diff_density_rms 0.056
_refine_ls_extinction_method none
_refine_ls_goodness_of_fit_ref 1.012
_refine_ls_hydrogen_treatment mixed
_refine_ls_matrix_type full
_refine_ls_number_parameters 468
_refine_ls_number_reflns 12590
_refine_ls_number_restraints 0
_refine_ls_restrained_S_all 1.012
_refine_ls_R_factor_all 0.0941
_refine_ls_R_factor_gt 0.0466
_refine_ls_shift/su_max 0.001
_refine_ls_shift/su_mean 0.000
_refine_ls_structure_factor_coef Fsqd
_refine_ls_weighting_details 'w=1/[\s^2^(Fo^2^)+(0.0550P)^2^+4.0000P] where P=(Fo^2^+2Fc^2^)/3'
_refine_ls_weighting_scheme calc
_refine_ls_wR_factor_gt 0.1086
_refine_ls_wR_factor_ref 0.1290
_reflns_Friedel_coverage 0.000
_reflns_number_gt 7565
_reflns_number_total 12590
_reflns_threshold_expression I>2\s(I)
_cod_data_source_file 1860-5397-12-216-S3.cif
_cod_data_source_block ia190
_cod_original_cell_volume 8228.0(15)
_cod_database_code 4032060
_shelx_space_group_comment
;
The symmetry employed for this shelxl refinement is uniquely defined
by the following loop, which should always be used as a source of
symmetry information in preference to the above space-group names.
They are only intended as comments.
;
_shelx_estimated_absorpt_t_min 0.469
_shelx_estimated_absorpt_t_max 0.550
_shelxl_version_number 2014/6

loop_
_space_group_symop_operation_xyz
'x, y, z'
'-x+1/2, -y, z+1/2'
'-x, y+1/2, -z+1/2'
'x+1/2, -y+1/2, -z'
'-x, -y, -z'
'x-1/2, y, -z-1/2'
'x, -y-1/2, z-1/2'
'-x-1/2, y-1/2, z'

loop_
_atom_site_label
_atom_site_type_symbol
_atom_site_fract_x
_atom_site_fract_y
_atom_site_fract_z
_atom_site_U_iso_or_equiv
_atom_site_adp_type
_atom_site_occupancy
_atom_site_site_symmetry_order
_atom_site_calc_flag
_atom_site_refinement_flags_posn
_atom_site_refinement_flags_adp
Br1 Br 0.96764(3) 0.48493(2) 0.71581(2) 0.09130(15) Uani 1 1 d . .
Br2 Br 0.45883(2) 0.62884(2) 0.33053(2) 0.08211(14) Uani 1 1 d . .
S1 S 0.75550(3) 0.60229(2) 0.51984(2) 0.03122(11) Uani 1 1 d . .
O1 O 0.55898(13) 0.69578(10) 0.70721(8) 0.0627(5) Uani 1 1 d . .
O2 O 0.58614(8) 0.49019(7) 0.48656(8) 0.0425(4) Uani 1 1 d . .
O3 O 0.87048(9) 0.54727(9) 0.41990(8) 0.0485(4) Uani 1 1 d . .
N1 N 0.52816(10) 0.64176(9) 0.62057(8) 0.0357(4) Uani 1 1 d . .
N2 N 0.56995(10) 0.74222(8) 0.61433(8) 0.0368(4) Uani 1 1 d . .
N3 N 0.53274(9) 0.61203(8) 0.51481(8) 0.0298(4) Uani 1 1 d . .
H3N H 0.5070(12) 0.5801(10) 0.5157(9) 0.024(5) Uiso 1 1 d . .
N4 N 0.60901(8) 0.59159(7) 0.51687(8) 0.0287(4) Uani 1 1 d . .
N5 N 0.65354(9) 0.69412(8) 0.54512(8) 0.0298(4) Uani 1 1 d . .
N6 N 0.72751(11) 0.46599(9) 0.39920(9) 0.0432(5) Uani 1 1 d . .
N7 N 0.79944(11) 0.60988(10) 0.35795(9) 0.0457(5) Uani 1 1 d . .
C1 C 0.55323(13) 0.69332(12) 0.65314(11) 0.0423(5) Uani 1 1 d . .
C2 C 0.51517(11) 0.66033(9) 0.55885(9) 0.0300(4) Uani 1 1 d . .
C3 C 0.57460(11) 0.71703(9) 0.55399(9) 0.0299(4) Uani 1 1 d . .
C4 C 0.66447(10) 0.63720(9) 0.52882(9) 0.0275(4) Uani 1 1 d . .
C5 C 0.63062(10) 0.53363(9) 0.49604(9) 0.0296(4) Uani 1 1 d . .
C6 C 0.71627(10) 0.53121(9) 0.48340(9) 0.0294(4) Uani 1 1 d . .
C7 C 0.74745(12) 0.46344(10) 0.50277(10) 0.0364(5) Uani 1 1 d . .
H7A H 0.7024 0.4382 0.5168 0.044 Uiso 1 1 calc R U
C8 C 0.77313(14) 0.43299(11) 0.44439(11) 0.0451(6) Uani 1 1 d . .
H8A H 0.8283 0.4400 0.4377 0.054 Uiso 1 1 calc R U
H8B H 0.7627 0.3863 0.4442 0.054 Uiso 1 1 calc R U
C9 C 0.72968(11) 0.53397(10) 0.41462(10) 0.0344(5) Uani 1 1 d . .
C10 C 0.80938(12) 0.56398(11) 0.39996(10) 0.0378(5) Uani 1 1 d . .
C11 C 0.72129(14) 0.62004(12) 0.34624(11) 0.0442(5) Uani 1 1 d . .
C12 C 0.68913(18) 0.66581(14) 0.30947(12) 0.0580(7) Uani 1 1 d . .
H12A H 0.7201 0.6949 0.2877 0.070 Uiso 1 1 calc R U
C13 C 0.61068(18) 0.66782(15) 0.30542(12) 0.0610(7) Uani 1 1 d . .
H13A H 0.5868 0.6992 0.2811 0.073 Uiso 1 1 calc R U
C14 C 0.56709(16) 0.62474(14) 0.33638(11) 0.0529(7) Uani 1 1 d . .
C15 C 0.59859(13) 0.57815(12) 0.37284(11) 0.0447(5) Uani 1 1 d . .
H15A H 0.5673 0.5483 0.3934 0.054 Uiso 1 1 calc R U
C16 C 0.67767(12) 0.57657(11) 0.37827(10) 0.0383(5) Uani 1 1 d . .
C17 C 0.80370(12) 0.46467(10) 0.55363(10) 0.0362(5) Uani 1 1 d . .
C18 C 0.88105(13) 0.47438(11) 0.54568(11) 0.0400(5) Uani 1 1 d . .
H18A H 0.9010 0.4778 0.5066 0.048 Uiso 1 1 calc R U
C19 C 0.93006(15) 0.47924(11) 0.59394(12) 0.0459(6) Uani 1 1 d . .
H19A H 0.9832 0.4853 0.5879 0.055 Uiso 1 1 calc R U
C20 C 0.90105(17) 0.47523(12) 0.65003(12) 0.0511(6) Uani 1 1 d . .
C21 C 0.82460(19) 0.46374(15) 0.65957(13) 0.0638(8) Uani 1 1 d . .
H21A H 0.8052 0.4596 0.6988 0.077 Uiso 1 1 calc R U
C22 C 0.77674(16) 0.45831(14) 0.61124(12) 0.0550(7) Uani 1 1 d . .
H22A H 0.7241 0.4500 0.6175 0.066 Uiso 1 1 calc R U
C23 C 0.49219(17) 0.58600(13) 0.64723(12) 0.0548(7) Uani 1 1 d . .
H23A H 0.4975 0.5881 0.6905 0.082 Uiso 1 1 calc R U
H23B H 0.5168 0.5469 0.6325 0.082 Uiso 1 1 calc R U
H23C H 0.4380 0.5853 0.6367 0.082 Uiso 1 1 calc R U
C24 C 0.61932(16) 0.79519(12) 0.63318(13) 0.0538(7) Uani 1 1 d . .
H24A H 0.5956 0.8178 0.6666 0.081 Uiso 1 1 calc R U
H24B H 0.6265 0.8250 0.6000 0.081 Uiso 1 1 calc R U
H24C H 0.6689 0.7781 0.6456 0.081 Uiso 1 1 calc R U
C25 C 0.43345(11) 0.68164(10) 0.54677(10) 0.0349(5) Uani 1 1 d . .
C26 C 0.38665(13) 0.70124(11) 0.59313(13) 0.0479(6) Uani 1 1 d . .
H26A H 0.4043 0.6989 0.6330 0.057 Uiso 1 1 calc R U
C27 C 0.31400(15) 0.72419(13) 0.58098(18) 0.0681(9) Uani 1 1 d . .
H27A H 0.2818 0.7372 0.6127 0.082 Uiso 1 1 calc R U
C28 C 0.28832(15) 0.72824(14) 0.52384(19) 0.0718(10) Uani 1 1 d . .
H28A H 0.2388 0.7447 0.5160 0.086 Uiso 1 1 calc R U
C29 C 0.33379(15) 0.70864(14) 0.47778(16) 0.0654(9) Uani 1 1 d . .
H29A H 0.3155 0.7111 0.4381 0.079 Uiso 1 1 calc R U
C30 C 0.40666(13) 0.68508(11) 0.48898(12) 0.0465(6) Uani 1 1 d . .
H30A H 0.4380 0.6714 0.4570 0.056 Uiso 1 1 calc R U
C31 C 0.55582(11) 0.76662(9) 0.50702(10) 0.0340(5) Uani 1 1 d . .
C32 C 0.50832(13) 0.81819(10) 0.51997(13) 0.0463(6) Uani 1 1 d . .
H32A H 0.4877 0.8228 0.5587 0.056 Uiso 1 1 calc R U
C33 C 0.49100(16) 0.86303(12) 0.47630(15) 0.0580(7) Uani 1 1 d . .
H33A H 0.4582 0.8979 0.4853 0.070 Uiso 1 1 calc R U
C34 C 0.52099(18) 0.85727(13) 0.42014(15) 0.0622(8) Uani 1 1 d . .
H34A H 0.5103 0.8888 0.3908 0.075 Uiso 1 1 calc R U
C35 C 0.56660(17) 0.80556(13) 0.40657(13) 0.0570(7) Uani 1 1 d . .
H35A H 0.5863 0.8008 0.3675 0.068 Uiso 1 1 calc R U
C36 C 0.58386(13) 0.76026(11) 0.44981(11) 0.0417(5) Uani 1 1 d . .
H36A H 0.6152 0.7246 0.4400 0.050 Uiso 1 1 calc R U
C37 C 0.74830(19) 0.44974(15) 0.33829(13) 0.0651(8) Uani 1 1 d . .
H37A H 0.7163 0.4741 0.3107 0.098 Uiso 1 1 calc R U
H37B H 0.7406 0.4037 0.3318 0.098 Uiso 1 1 calc R U
H37C H 0.8020 0.4605 0.3315 0.098 Uiso 1 1 calc R U
C38 C 0.86257(17) 0.64126(16) 0.32755(14) 0.0662(8) Uani 1 1 d . .
H38A H 0.9095 0.6353 0.3505 0.099 Uiso 1 1 calc R U
H38B H 0.8517 0.6872 0.3237 0.099 Uiso 1 1 calc R U
H38C H 0.8689 0.6224 0.2880 0.099 Uiso 1 1 calc R U

loop_
_atom_site_aniso_label
_atom_site_aniso_U_11
_atom_site_aniso_U_22
_atom_site_aniso_U_33
_atom_site_aniso_U_23
_atom_site_aniso_U_13
_atom_site_aniso_U_12
Br1 0.1183(3) 0.0966(3) 0.0589(2) -0.00459(18) -0.0391(2) 0.0160(2)
Br2 0.05279(17) 0.1343(3) 0.0593(2) -0.01570(19) -0.02309(14) 0.03289(18)
S1 0.0189(2) 0.0286(2) 0.0461(3) -0.0041(2) -0.00223(19) -0.00158(18)
O1 0.0807(14) 0.0691(13) 0.0384(10) -0.0024(9) -0.0002(9) -0.0123(11)
O2 0.0270(7) 0.0282(7) 0.0723(12) -0.0075(7) 0.0018(7) -0.0065(6)
O3 0.0289(8) 0.0629(11) 0.0539(10) 0.0044(8) 0.0037(7) 0.0009(7)
N1 0.0331(9) 0.0345(9) 0.0395(10) 0.0026(8) 0.0036(7) -0.0032(7)
N2 0.0377(9) 0.0308(9) 0.0418(10) -0.0079(8) 0.0023(8) -0.0018(8)
N3 0.0170(7) 0.0266(9) 0.0459(11) -0.0023(8) -0.0001(7) -0.0028(6)
N4 0.0178(7) 0.0250(8) 0.0434(10) -0.0030(7) 0.0006(6) -0.0024(6)
N5 0.0228(8) 0.0270(8) 0.0396(9) -0.0018(7) -0.0005(7) -0.0023(6)
N6 0.0439(10) 0.0361(10) 0.0497(12) -0.0140(9) -0.0038(9) 0.0034(8)
N7 0.0396(10) 0.0521(12) 0.0454(12) 0.0057(10) 0.0071(9) -0.0018(9)
C1 0.0378(12) 0.0435(13) 0.0456(14) -0.0046(11) 0.0029(10) 0.0014(10)
C2 0.0221(8) 0.0277(10) 0.0403(11) 0.0009(8) 0.0020(8) 0.0000(7)
C3 0.0239(9) 0.0259(10) 0.0400(11) -0.0040(8) 0.0007(8) 0.0006(7)
C4 0.0192(8) 0.0284(10) 0.0349(10) 0.0000(8) 0.0000(7) -0.0023(7)
C5 0.0225(8) 0.0250(9) 0.0414(11) 0.0003(8) 0.0013(8) -0.0020(7)
C6 0.0201(8) 0.0260(9) 0.0423(12) -0.0013(8) 0.0001(8) -0.0009(7)
C7 0.0296(10) 0.0251(10) 0.0547(13) 0.0016(9) 0.0008(9) 0.0018(8)
C8 0.0436(13) 0.0326(12) 0.0590(15) -0.0095(11) -0.0053(11) 0.0076(10)
C9 0.0274(10) 0.0358(11) 0.0400(12) -0.0046(9) 0.0001(8) -0.0016(8)
C10 0.0303(10) 0.0437(13) 0.0392(12) -0.0050(10) 0.0050(9) 0.0008(9)
C11 0.0476(13) 0.0476(14) 0.0375(12) -0.0018(11) -0.0021(10) 0.0021(11)
C12 0.0689(19) 0.0590(17) 0.0463(15) 0.0104(13) -0.0019(13) 0.0034(14)
C13 0.0720(19) 0.0673(18) 0.0436(15) 0.0022(14) -0.0124(14) 0.0211(15)
C14 0.0507(14) 0.0690(18) 0.0391(13) -0.0094(13) -0.0161(11) 0.0157(13)
C15 0.0382(12) 0.0510(14) 0.0449(13) -0.0086(11) -0.0082(10) 0.0020(10)
C16 0.0362(11) 0.0394(12) 0.0394(12) -0.0051(10) -0.0034(9) 0.0014(9)
C17 0.0366(11) 0.0248(10) 0.0471(13) 0.0039(9) 0.0028(9) 0.0064(8)
C18 0.0364(11) 0.0382(12) 0.0453(13) 0.0066(10) -0.0017(9) 0.0012(9)
C19 0.0455(13) 0.0376(13) 0.0548(15) 0.0068(11) -0.0082(11) 0.0017(10)
C20 0.0678(17) 0.0370(13) 0.0485(15) 0.0018(11) -0.0137(13) 0.0121(12)
C21 0.079(2) 0.0703(19) 0.0423(15) 0.0063(14) 0.0118(14) 0.0204(16)
C22 0.0476(14) 0.0599(17) 0.0576(17) 0.0077(13) 0.0137(12) 0.0094(12)
C23 0.0655(17) 0.0469(15) 0.0521(15) 0.0128(12) 0.0045(13) -0.0111(13)
C24 0.0609(16) 0.0404(13) 0.0601(16) -0.0155(12) -0.0032(13) -0.0096(12)
C25 0.0240(9) 0.0249(10) 0.0557(14) 0.0039(9) 0.0022(9) 0.0002(8)
C26 0.0341(11) 0.0383(12) 0.0712(17) -0.0025(12) 0.0120(11) 0.0040(10)
C27 0.0350(13) 0.0465(15) 0.123(3) 0.0007(17) 0.0193(16) 0.0110(11)
C28 0.0310(12) 0.0501(16) 0.134(3) 0.0291(18) -0.0008(17) 0.0120(11)
C29 0.0404(14) 0.0573(17) 0.099(2) 0.0321(16) -0.0193(15) -0.0010(12)
C30 0.0307(11) 0.0446(13) 0.0642(16) 0.0100(12) -0.0082(10) -0.0017(10)
C31 0.0283(10) 0.0248(10) 0.0487(13) 0.0015(9) -0.0026(9) -0.0043(8)
C32 0.0417(12) 0.0300(11) 0.0673(16) 0.0017(11) 0.0022(11) 0.0028(9)
C33 0.0571(16) 0.0295(12) 0.087(2) 0.0073(13) -0.0154(15) 0.0062(11)
C34 0.0709(18) 0.0412(15) 0.074(2) 0.0175(14) -0.0231(16) -0.0028(13)
C35 0.0660(17) 0.0550(16) 0.0501(16) 0.0110(13) -0.0075(13) -0.0072(14)
C36 0.0391(12) 0.0365(12) 0.0495(14) 0.0035(10) -0.0057(10) -0.0022(9)
C37 0.079(2) 0.0596(17) 0.0563(17) -0.0242(14) -0.0050(15) 0.0088(15)
C38 0.0535(16) 0.075(2) 0.070(2) 0.0179(16) 0.0214(14) -0.0048(14)

loop_
_atom_type_symbol
_atom_type_description
_atom_type_scat_dispersion_real
_atom_type_scat_dispersion_imag
_atom_type_scat_source
C C 0.0033 0.0016 'International Tables Vol C Tables 4.2.6.8 and 6.1.1.4'
H H 0.0000 0.0000 'International Tables Vol C Tables 4.2.6.8 and 6.1.1.4'
N N 0.0061 0.0033 'International Tables Vol C Tables 4.2.6.8 and 6.1.1.4'
O O 0.0106 0.0060 'International Tables Vol C Tables 4.2.6.8 and 6.1.1.4'
S S 0.1246 0.1234 'International Tables Vol C Tables 4.2.6.8 and 6.1.1.4'
Br Br -0.2901 2.4595 'International Tables Vol C Tables 4.2.6.8 and 6.1.1.4'

loop_
_geom_angle_atom_site_label_1
_geom_angle_atom_site_label_2
_geom_angle_atom_site_label_3
_geom_angle
C4 S1 C6 92.60(9)
C1 N1 C23 123.0(2)
C1 N1 C2 110.52(18)
C23 N1 C2 122.53(19)
C1 N2 C3 109.69(17)
C1 N2 C24 120.0(2)
C3 N2 C24 120.52(19)
N4 N3 C2 113.04(15)
N4 N3 H3N 106.4(15)
C2 N3 H3N 116.0(15)
C5 N4 C4 118.97(15)
C5 N4 N3 121.81(15)
C4 N4 N3 117.80(15)
C4 N5 C3 119.17(16)
C37 N6 C9 116.3(2)
C37 N6 C8 114.0(2)
C9 N6 C8 106.05(17)
C10 N7 C11 111.14(19)
C10 N7 C38 123.1(2)
C11 N7 C38 125.6(2)
O1 C1 N1 126.2(2)
O1 C1 N2 125.8(2)
N1 C1 N2 108.0(2)
N3 C2 N1 115.76(16)
N3 C2 C25 106.30(16)
N1 C2 C25 113.18(17)
N3 C2 C3 109.44(16)
N1 C2 C3 99.29(16)
C25 C2 C3 112.93(16)
N2 C3 N5 107.12(16)
N2 C3 C31 113.09(17)
N5 C3 C31 109.26(16)
N2 C3 C2 99.67(16)
N5 C3 C2 112.68(15)
C31 C3 C2 114.55(16)
N5 C4 N4 126.67(17)
N5 C4 S1 124.09(14)
N4 C4 S1 109.22(13)
O2 C5 N4 123.25(17)
O2 C5 C6 124.99(18)
N4 C5 C6 111.69(15)
C5 C6 C9 109.27(16)
C5 C6 C7 108.58(16)
C9 C6 C7 104.73(16)
C5 C6 S1 105.02(13)
C9 C6 S1 110.93(13)
C7 C6 S1 118.15(14)
C17 C7 C8 117.81(18)
C17 C7 C6 114.88(17)
C8 C7 C6 103.68(18)
C17 C7 H7A 106.6
C8 C7 H7A 106.6
C6 C7 H7A 106.6
N6 C8 C7 103.97(17)
N6 C8 H8A 111.0
C7 C8 H8A 111.0
N6 C8 H8B 111.0
C7 C8 H8B 111.0
H8A C8 H8B 109.0
N6 C9 C16 115.18(18)
N6 C9 C10 111.16(17)
C16 C9 C10 100.91(18)
N6 C9 C6 101.27(17)
C16 C9 C6 117.74(17)
C10 C9 C6 110.90(16)
O3 C10 N7 125.0(2)
O3 C10 C9 126.5(2)
N7 C10 C9 108.30(18)
C12 C11 C16 122.5(2)
C12 C11 N7 127.7(2)
C16 C11 N7 109.9(2)
C13 C12 C11 117.8(3)
C13 C12 H12A 121.1
C11 C12 H12A 121.1
C14 C13 C12 120.2(3)
C14 C13 H13A 119.9
C12 C13 H13A 119.9
C13 C14 C15 122.6(3)
C13 C14 Br2 119.4(2)
C15 C14 Br2 118.0(2)
C14 C15 C16 117.7(3)
C14 C15 H15A 121.1
C16 C15 H15A 121.1
C11 C16 C15 119.2(2)
C11 C16 C9 109.40(19)
C15 C16 C9 131.4(2)
C18 C17 C22 118.0(2)
C18 C17 C7 123.0(2)
C22 C17 C7 119.0(2)
C17 C18 C19 121.1(2)
C17 C18 H18A 119.5
C19 C18 H18A 119.5
C20 C19 C18 119.3(2)
C20 C19 H19A 120.4
C18 C19 H19A 120.4
C19 C20 C21 121.2(2)
C19 C20 Br1 119.1(2)
C21 C20 Br1 119.7(2)
C20 C21 C22 118.9(3)
C20 C21 H21A 120.6
C22 C21 H21A 120.6
C21 C22 C17 121.5(3)
C21 C22 H22A 119.2
C17 C22 H22A 119.2
N1 C23 H23A 109.5
N1 C23 H23B 109.5
H23A C23 H23B 109.5
N1 C23 H23C 109.5
H23A C23 H23C 109.5
H23B C23 H23C 109.5
N2 C24 H24A 109.5
N2 C24 H24B 109.5
H24A C24 H24B 109.5
N2 C24 H24C 109.5
H24A C24 H24C 109.5
H24B C24 H24C 109.5
C30 C25 C26 119.4(2)
C30 C25 C2 120.1(2)
C26 C25 C2 120.5(2)
C27 C26 C25 119.7(3)
C27 C26 H26A 120.2
C25 C26 H26A 120.2
C28 C27 C26 120.6(3)
C28 C27 H27A 119.7
C26 C27 H27A 119.7
C27 C28 C29 120.2(2)
C27 C28 H28A 119.9
C29 C28 H28A 119.9
C28 C29 C30 120.1(3)
C28 C29 H29A 119.9
C30 C29 H29A 119.9
C25 C30 C29 120.0(3)
C25 C30 H30A 120.0
C29 C30 H30A 120.0
C36 C31 C32 118.8(2)
C36 C31 C3 120.44(19)
C32 C31 C3 120.8(2)
C33 C32 C31 120.2(3)
C33 C32 H32A 119.9
C31 C32 H32A 119.9
C34 C33 C32 120.5(3)
C34 C33 H33A 119.7
C32 C33 H33A 119.7
C33 C34 C35 119.7(3)
C33 C34 H34A 120.2
C35 C34 H34A 120.2
C34 C35 C36 120.2(3)
C34 C35 H35A 119.9
C36 C35 H35A 119.9
C31 C36 C35 120.6(2)
C31 C36 H36A 119.7
C35 C36 H36A 119.7
N6 C37 H37A 109.5
N6 C37 H37B 109.5
H37A C37 H37B 109.5
N6 C37 H37C 109.5
H37A C37 H37C 109.5
H37B C37 H37C 109.5
N7 C38 H38A 109.5
N7 C38 H38B 109.5
H38A C38 H38B 109.5
N7 C38 H38C 109.5
H38A C38 H38C 109.5
H38B C38 H38C 109.5

loop_
_geom_bond_atom_site_label_1
_geom_bond_atom_site_label_2
_geom_bond_distance
Br1 C20 1.897(3)
Br2 C14 1.904(3)
S1 C4 1.7656(19)
S1 C6 1.828(2)
O1 C1 1.222(3)
O2 C5 1.214(2)
O3 C10 1.213(3)
N1 C1 1.374(3)
N1 C23 1.452(3)
N1 C2 1.460(3)
N2 C1 1.374(3)
N2 C3 1.459(3)
N2 C24 1.466(3)
N3 N4 1.404(2)
N3 C2 1.446(3)
N3 H3N 0.80(2)
N4 C5 1.350(2)
N4 C4 1.386(2)
N5 C4 1.257(3)
N5 C3 1.478(2)
N6 C37 1.459(3)
N6 C9 1.459(3)
N6 C8 1.466(3)
N7 C10 1.357(3)
N7 C11 1.411(3)
N7 C38 1.456(3)
C2 C25 1.524(3)
C2 C3 1.579(3)
C3 C31 1.515(3)
C5 C6 1.529(3)
C6 C9 1.567(3)
C6 C7 1.576(3)
C7 C17 1.511(3)
C7 C8 1.528(3)
C7 H7A 1.0000
C8 H8A 0.9900
C8 H8B 0.9900
C9 C16 1.513(3)
C9 C10 1.566(3)
C11 C12 1.383(4)
C11 C16 1.388(3)
C12 C13 1.379(4)
C12 H12A 0.9500
C13 C14 1.370(4)
C13 H13A 0.9500
C14 C15 1.386(4)
C15 C16 1.392(3)
C15 H15A 0.9500
C17 C18 1.383(3)
C17 C22 1.387(3)
C18 C19 1.389(3)
C18 H18A 0.9500
C19 C20 1.364(4)
C19 H19A 0.9500
C20 C21 1.379(4)
C21 C22 1.379(4)
C21 H21A 0.9500
C22 H22A 0.9500
C23 H23A 0.9800
C23 H23B 0.9800
C23 H23C 0.9800
C24 H24A 0.9800
C24 H24B 0.9800
C24 H24C 0.9800
C25 C30 1.385(3)
C25 C26 1.389(3)
C26 C27 1.388(4)
C26 H26A 0.9500
C27 C28 1.366(5)
C27 H27A 0.9500
C28 C29 1.370(5)
C28 H28A 0.9500
C29 C30 1.392(3)
C29 H29A 0.9500
C30 H30A 0.9500
C31 C36 1.385(3)
C31 C32 1.391(3)
C32 C33 1.390(4)
C32 H32A 0.9500
C33 C34 1.375(4)
C33 H33A 0.9500
C34 C35 1.376(4)
C34 H34A 0.9500
C35 C36 1.390(3)
C35 H35A 0.9500
C36 H36A 0.9500
C37 H37A 0.9800
C37 H37B 0.9800
C37 H37C 0.9800
C38 H38A 0.9800
C38 H38B 0.9800
C38 H38C 0.9800

loop_
_geom_hbond_atom_site_label_D
_geom_hbond_atom_site_label_H
_geom_hbond_atom_site_label_A
_geom_hbond_distance_DH
_geom_hbond_distance_HA
_geom_hbond_distance_DA
_geom_hbond_angle_DHA
_geom_hbond_site_symmetry_A
N3 H3N O2 0.80(2) 2.19(2) 2.981(2) 166(2) 5_666

loop_
_geom_torsion_atom_site_label_1
_geom_torsion_atom_site_label_2
_geom_torsion_atom_site_label_3
_geom_torsion_atom_site_label_4
_geom_torsion
C2 N3 N4 C5 156.01(18)
C2 N3 N4 C4 -37.8(2)
C23 N1 C1 O1 11.1(4)
C2 N1 C1 O1 169.2(2)
C23 N1 C1 N2 -168.2(2)
C2 N1 C1 N2 -10.1(2)
C3 N2 C1 O1 165.9(2)
C24 N2 C1 O1 19.7(4)
C3 N2 C1 N1 -14.9(2)
C24 N2 C1 N1 -160.98(19)
N4 N3 C2 N1 -58.7(2)
N4 N3 C2 C25 174.68(16)
N4 N3 C2 C3 52.4(2)
C1 N1 C2 N3 144.93(18)
C23 N1 C2 N3 -56.9(3)
C1 N1 C2 C25 -92.0(2)
C23 N1 C2 C25 66.2(3)
C1 N1 C2 C3 28.0(2)
C23 N1 C2 C3 -173.8(2)
C1 N2 C3 N5 -86.6(2)
C24 N2 C3 N5 59.3(2)
C1 N2 C3 C31 152.96(18)
C24 N2 C3 C31 -61.1(3)
C1 N2 C3 C2 30.9(2)
C24 N2 C3 C2 176.81(19)
C4 N5 C3 N2 124.86(19)
C4 N5 C3 C31 -112.3(2)
C4 N5 C3 C2 16.2(3)
N3 C2 C3 N2 -155.38(16)
N1 C2 C3 N2 -33.73(17)
C25 C2 C3 N2 86.4(2)
N3 C2 C3 N5 -42.1(2)
N1 C2 C3 N5 79.53(19)
C25 C2 C3 N5 -160.33(18)
N3 C2 C3 C31 83.6(2)
N1 C2 C3 C31 -154.75(17)
C25 C2 C3 C31 -34.6(2)
C3 N5 C4 N4 1.0(3)
C3 N5 C4 S1 -176.95(15)
C5 N4 C4 N5 175.8(2)
N3 N4 C4 N5 9.1(3)
C5 N4 C4 S1 -6.0(2)
N3 N4 C4 S1 -172.69(14)
C6 S1 C4 N5 -169.52(19)
C6 S1 C4 N4 12.24(15)
C4 N4 C5 O2 177.1(2)
N3 N4 C5 O2 -16.8(3)
C4 N4 C5 C6 -5.6(3)
N3 N4 C5 C6 160.47(18)
O2 C5 C6 C9 72.0(3)
N4 C5 C6 C9 -105.2(2)
O2 C5 C6 C7 -41.7(3)
N4 C5 C6 C7 141.09(18)
O2 C5 C6 S1 -168.97(19)
N4 C5 C6 S1 13.8(2)
C4 S1 C6 C5 -14.45(15)
C4 S1 C6 C9 103.48(14)
C4 S1 C6 C7 -135.63(16)
C5 C6 C7 C17 -115.13(19)
C9 C6 C7 C17 128.23(18)
S1 C6 C7 C17 4.2(2)
C5 C6 C7 C8 114.91(19)
C9 C6 C7 C8 -1.7(2)
S1 C6 C7 C8 -125.75(16)
C37 N6 C8 C7 173.5(2)
C9 N6 C8 C7 44.3(2)
C17 C7 C8 N6 -152.51(18)
C6 C7 C8 N6 -24.3(2)
C37 N6 C9 C16 59.7(3)
C8 N6 C9 C16 -172.42(19)
C37 N6 C9 C10 -54.3(3)
C8 N6 C9 C10 73.6(2)
C37 N6 C9 C6 -172.1(2)
C8 N6 C9 C6 -44.2(2)
C5 C6 C9 N6 -89.15(18)
C7 C6 C9 N6 27.02(19)
S1 C6 C9 N6 155.54(13)
C5 C6 C9 C16 37.4(2)
C7 C6 C9 C16 153.52(18)
S1 C6 C9 C16 -77.95(19)
C5 C6 C9 C10 152.81(17)
C7 C6 C9 C10 -91.03(19)
S1 C6 C9 C10 37.5(2)
C11 N7 C10 O3 -177.4(2)
C38 N7 C10 O3 5.6(4)
C11 N7 C10 C9 6.3(3)
C38 N7 C10 C9 -170.8(2)
N6 C9 C10 O3 -59.3(3)
C16 C9 C10 O3 178.1(2)
C6 C9 C10 O3 52.6(3)
N6 C9 C10 N7 117.0(2)
C16 C9 C10 N7 -5.6(2)
C6 C9 C10 N7 -131.13(19)
C10 N7 C11 C12 175.1(3)
C38 N7 C11 C12 -7.9(4)
C10 N7 C11 C16 -4.3(3)
C38 N7 C11 C16 172.7(2)
C16 C11 C12 C13 0.5(4)
N7 C11 C12 C13 -178.9(2)
C11 C12 C13 C14 -1.1(4)
C12 C13 C14 C15 0.4(4)
C12 C13 C14 Br2 179.6(2)
C13 C14 C15 C16 1.0(4)
Br2 C14 C15 C16 -178.20(17)
C12 C11 C16 C15 0.9(4)
N7 C11 C16 C15 -179.7(2)
C12 C11 C16 C9 -179.1(2)
N7 C11 C16 C9 0.3(3)
C14 C15 C16 C11 -1.6(3)
C14 C15 C16 C9 178.4(2)
N6 C9 C16 C11 -116.7(2)
C10 C9 C16 C11 3.1(2)
C6 C9 C16 C11 123.9(2)
N6 C9 C16 C15 63.3(3)
C10 C9 C16 C15 -176.9(2)
C6 C9 C16 C15 -56.2(3)
C8 C7 C17 C18 36.9(3)
C6 C7 C17 C18 -85.8(2)
C8 C7 C17 C22 -145.7(2)
C6 C7 C17 C22 91.6(2)
C22 C17 C18 C19 -1.6(3)
C7 C17 C18 C19 175.8(2)
C17 C18 C19 C20 -0.9(3)
C18 C19 C20 C21 2.8(4)
C18 C19 C20 Br1 -177.79(17)
C19 C20 C21 C22 -2.1(4)
Br1 C20 C21 C22 178.5(2)
C20 C21 C22 C17 -0.5(4)
C18 C17 C22 C21 2.3(4)
C7 C17 C22 C21 -175.2(2)
N3 C2 C25 C30 -35.5(3)
N1 C2 C25 C30 -163.62(19)
C3 C2 C25 C30 84.6(2)
N3 C2 C25 C26 148.2(2)
N1 C2 C25 C26 20.1(3)
C3 C2 C25 C26 -91.7(2)
C30 C25 C26 C27 -0.3(3)
C2 C25 C26 C27 176.1(2)
C25 C26 C27 C28 -0.6(4)
C26 C27 C28 C29 1.0(4)
C27 C28 C29 C30 -0.6(4)
C26 C25 C30 C29 0.7(3)
C2 C25 C30 C29 -175.7(2)
C28 C29 C30 C25 -0.2(4)
N2 C3 C31 C36 155.49(19)
N5 C3 C31 C36 36.3(2)
C2 C3 C31 C36 -91.2(2)
N2 C3 C31 C32 -26.5(3)
N5 C3 C31 C32 -145.71(19)
C2 C3 C31 C32 86.8(2)
C36 C31 C32 C33 -1.4(3)
C3 C31 C32 C33 -179.4(2)
C31 C32 C33 C34 -0.5(4)
C32 C33 C34 C35 2.1(4)
C33 C34 C35 C36 -1.6(4)
C32 C31 C36 C35 1.8(3)
C3 C31 C36 C35 179.8(2)
C34 C35 C36 C31 -0.3(4)
